data_7155323
loop_
_publ_author_name
'Chi, Yongjian'
'Qiu, Lihua'
'Xu, Xinfang'

_publ_section_title
;
 Highly enantioselective synthesis of spirocyclopropyloxindoles via a
 Rh(ii)-catalyzed asymmetric cyclopropanation reaction.
;
_journal_issue 44
_journal_name_full 'Organic &amp; biomolecular chemistry'
_journal_page_first 10357
_journal_page_last 10361
_journal_paper_doi 10.1039/c6ob02160c
_journal_volume 14
_journal_year 2016
_chemical_absolute_configuration rmad
_chemical_formula_moiety 'C23 H24 Cl N O4'
_chemical_formula_sum 'C23 H24 Cl N O4'
_chemical_formula_weight 413.88
_space_group_crystal_system monoclinic
_space_group_IT_number 4
_space_group_name_Hall 'P 2yb'
_space_group_name_H-M_alt 'P 1 21 1'
_symmetry_space_group_name_Hall 'P 2yb'
_symmetry_space_group_name_H-M 'P 1 21 1'
_atom_sites_solution_hydrogens geom
_atom_sites_solution_primary direct
_audit_creation_date 2016-04-16
_audit_creation_method
;
Olex2 1.2-alpha
(compiled 2016.02.24 svn.r3266 for OlexSys, GUI svn.r5155)
;
_audit_update_record
;
2016-04-19 deposited with the CCDC.
2016-10-18 downloaded from the CCDC.
;
_cell_angle_alpha 90
_cell_angle_beta 90.156(5)
_cell_angle_gamma 90
_cell_formula_units_Z 2
_cell_length_a 9.0330(5)
_cell_length_b 9.8048(7)
_cell_length_c 12.0153(7)
_cell_measurement_reflns_used 2010
_cell_measurement_temperature 223.00(10)
_cell_measurement_theta_max 26.0920
_cell_measurement_theta_min 3.4870
_cell_volume 1064.15(11)
_computing_cell_refinement
;
CrysAlisPro, Agilent Technologies,
Version 1.171.36.32 (release 02-08-2013 CrysAlis171 .NET)
(compiled Aug  2 2013,16:46:58)
;
_computing_data_collection
;
CrysAlisPro, Agilent Technologies,
Version 1.171.36.32 (release 02-08-2013 CrysAlis171 .NET)
(compiled Aug  2 2013,16:46:58)
;
_computing_data_reduction
;
CrysAlisPro, Agilent Technologies,
Version 1.171.36.32 (release 02-08-2013 CrysAlis171 .NET)
(compiled Aug  2 2013,16:46:58)
;
_computing_molecular_graphics 'Olex2 (Dolomanov et al., 2009)'
_computing_publication_material 'Olex2 (Dolomanov et al., 2009)'
_computing_structure_refinement 'ShelXL (Sheldrick, 2015)'
_computing_structure_solution 'XS (Sheldrick, 2008)'
_diffrn_ambient_temperature 223.00(10)
_diffrn_detector_area_resol_mean 10.4471
_diffrn_measured_fraction_theta_full 0.999
_diffrn_measured_fraction_theta_max 0.999
_diffrn_measurement_details
;
  1 omega  -48.00   60.00   1.0000    2.5900
omega____ theta____ kappa____ phi______ frames
    -       13.8077  -19.0000   60.0000 108

  2 omega  -18.00    8.00   1.0000    2.5900
omega____ theta____ kappa____ phi______ frames
    -      -14.5889  -37.0000  -60.0000 26

  3 omega   -2.00   62.00   1.0000    2.5900
omega____ theta____ kappa____ phi______ frames
    -      -14.5889   77.0000    0.0000 64

  4 omega  -22.00   14.00   1.0000    2.5900
omega____ theta____ kappa____ phi______ frames
    -      -14.5889  -99.0000   90.0000 36
;
_diffrn_measurement_device_type 'Xcalibur, Atlas, Gemini'
_diffrn_measurement_method '\w scans'
_diffrn_orient_matrix_UB_11 -0.0409883000
_diffrn_orient_matrix_UB_12 0.0135299000
_diffrn_orient_matrix_UB_13 0.0490333000
_diffrn_orient_matrix_UB_21 0.0210311000
_diffrn_orient_matrix_UB_22 -0.0644173000
_diffrn_orient_matrix_UB_23 0.0217211000
_diffrn_orient_matrix_UB_31 0.0636113000
_diffrn_orient_matrix_UB_32 0.0300422000
_diffrn_orient_matrix_UB_33 0.0246197000
_diffrn_radiation_monochromator graphite
_diffrn_radiation_type MoK\a
_diffrn_radiation_wavelength 0.71073
_diffrn_reflns_av_R_equivalents 0.0269
_diffrn_reflns_av_unetI/netI 0.0440
_diffrn_reflns_Laue_measured_fraction_full 0.999
_diffrn_reflns_Laue_measured_fraction_max 0.999
_diffrn_reflns_limit_h_max 10
_diffrn_reflns_limit_h_min -10
_diffrn_reflns_limit_k_max 8
_diffrn_reflns_limit_k_min -11
_diffrn_reflns_limit_l_max 14
_diffrn_reflns_limit_l_min -14
_diffrn_reflns_number 5344
_diffrn_reflns_point_group_measured_fraction_full 0.799
_diffrn_reflns_point_group_measured_fraction_max 0.799
_diffrn_reflns_theta_full 24.992
_diffrn_reflns_theta_max 24.992
_diffrn_reflns_theta_min 2.817
_diffrn_source 'Enhance (Mo) X-ray Source'
_exptl_absorpt_coefficient_mu 0.208
_exptl_absorpt_correction_T_max 1.00000
_exptl_absorpt_correction_T_min 0.78568
_exptl_absorpt_correction_type multi-scan
_exptl_absorpt_process_details
;
CrysAlisPro, Agilent Technologies,
Version 1.171.36.32 (release 02-08-2013 CrysAlis171 .NET)
(compiled Aug  2 2013,16:46:58)
Empirical absorption correction using spherical harmonics,
 implemented in SCALE3 ABSPACK scaling algorithm.
;
_exptl_crystal_colour 'clear light colourless'
_exptl_crystal_colour_lustre clear
_exptl_crystal_colour_modifier light
_exptl_crystal_colour_primary colourless
_exptl_crystal_density_diffrn 1.292
_exptl_crystal_description block
_exptl_crystal_F_000 436
_exptl_crystal_size_max 0.5
_exptl_crystal_size_mid 0.3
_exptl_crystal_size_min 0.3
_refine_diff_density_max 0.143
_refine_diff_density_min -0.237
_refine_diff_density_rms 0.042
_refine_ls_abs_structure_details
;
 Flack x determined using 835 quotients [(I+)-(I-)]/[(I+)+(I-)]
 (Parsons, Flack and Wagner, Acta Cryst. B69 (2013) 249-259).
;
_refine_ls_abs_structure_Flack 0.00(5)
_refine_ls_extinction_method none
_refine_ls_goodness_of_fit_ref 1.048
_refine_ls_hydrogen_treatment constr
_refine_ls_matrix_type full
_refine_ls_number_parameters 267
_refine_ls_number_reflns 3006
_refine_ls_number_restraints 1
_refine_ls_restrained_S_all 1.048
_refine_ls_R_factor_all 0.0427
_refine_ls_R_factor_gt 0.0362
_refine_ls_shift/su_max 0.000
_refine_ls_shift/su_mean 0.000
_refine_ls_structure_factor_coef Fsqd
_refine_ls_weighting_details 'w=1/[\s^2^(Fo^2^)+(0.0436P)^2^] where P=(Fo^2^+2Fc^2^)/3'
_refine_ls_weighting_scheme calc
_refine_ls_wR_factor_gt 0.0822
_refine_ls_wR_factor_ref 0.0857
_reflns_Friedel_coverage 0.504
_reflns_Friedel_fraction_full 0.572
_reflns_Friedel_fraction_max 0.572
_reflns_number_gt 2690
_reflns_number_total 3006
_reflns_threshold_expression 'I > 2\s(I)'
_cod_data_source_file c6ob02160c2.cif
_cod_data_source_block g160416c
_cod_depositor_comments 'Adding full bibliography for 7155321--7155323.cif.'
_cod_original_cell_volume 1064.15(12)
_cod_database_code 7155323
_shelx_space_group_comment
;
The symmetry employed for this shelxl refinement is uniquely defined
by the following loop, which should always be used as a source of
symmetry information in preference to the above space-group names.
They are only intended as comments.
;
_reflns_odcompleteness_completeness 99.85
_reflns_odcompleteness_iscentric 1
_reflns_odcompleteness_theta 27.42
_olex2_refinement_description
;
1. Fixed Uiso
 At 1.2 times of:
  All C(H) groups
 At 1.5 times of:
  All C(H,H,H) groups
2.a Ternary CH refined with riding coordinates:
 C2(H2), C3(H3)
2.b Aromatic/amide H refined with riding coordinates:
 C5(H5), C6(H6), C8(H8), C9(H9), C13(H13), C14(H14), C16(H16)
2.c Idealised Me refined as rotating group:
 C10(H10A,H10B,H10C), C11(H11A,H11B,H11C), C21(H21A,H21B,H21C), C22(H22A,H22B,
 H22C), C23(H23A,H23B,H23C)
;
_shelx_shelxl_version_number 2014/7
_olex2_date_sample_data_collection 2016-04-16
_olex2_submission_special_instructions 'No special instructions were received'

loop_
_space_group_symop_operation_xyz
'x, y, z'
'-x, y+1/2, -z'

loop_
_atom_site_label
_atom_site_type_symbol
_atom_site_fract_x
_atom_site_fract_y
_atom_site_fract_z
_atom_site_U_iso_or_equiv
_atom_site_adp_type
_atom_site_occupancy
_atom_site_site_symmetry_order
_atom_site_calc_flag
_atom_site_refinement_flags_posn
Cl1 Cl 0.04593(11) 0.02664(11) 0.96698(9) 0.0651(3) Uani 1 1 d .
O1 O -0.3291(2) 0.4472(2) 1.39951(16) 0.0361(5) Uani 1 1 d .
O2 O -0.4423(2) 1.0628(2) 1.30579(17) 0.0402(6) Uani 1 1 d .
O6 O -0.0737(2) 0.3359(3) 1.47308(16) 0.0414(6) Uani 1 1 d .
O23 O 0.0828(2) 0.2708(3) 1.3377(2) 0.0635(9) Uani 1 1 d .
N3 N -0.1600(2) 0.3147(3) 1.29837(18) 0.0288(6) Uani 1 1 d .
C1 C -0.3760(3) 0.3851(3) 1.2074(2) 0.0274(7) Uani 1 1 d .
C2 C -0.5443(3) 0.3959(3) 1.2143(2) 0.0331(8) Uani 1 1 d .
H2 H -0.5810 0.4140 1.2895 0.040 Uiso 1 1 calc R
C3 C -0.4628(3) 0.5129(4) 1.1642(2) 0.0313(7) Uani 1 1 d .
H3 H -0.4709 0.5140 1.0829 0.038 Uiso 1 1 calc R
C4 C -0.4536(3) 0.6531(3) 1.2116(2) 0.0294(7) Uani 1 1 d .
C5 C -0.3608(3) 0.7485(4) 1.1610(2) 0.0344(8) Uani 1 1 d .
H5 H -0.2978 0.7202 1.1045 0.041 Uiso 1 1 calc R
C6 C -0.3604(3) 0.8847(4) 1.1932(2) 0.0350(7) Uani 1 1 d .
H6 H -0.2992 0.9468 1.1572 0.042 Uiso 1 1 calc R
C7 C -0.4514(3) 0.9276(4) 1.2791(2) 0.0317(7) Uani 1 1 d .
C8 C -0.5410(3) 0.8334(4) 1.3328(2) 0.0359(8) Uani 1 1 d .
H8 H -0.5998 0.8606 1.3921 0.043 Uiso 1 1 calc R
C9 C -0.5424(3) 0.6983(4) 1.2975(3) 0.0367(8) Uani 1 1 d .
H9 H -0.6049 0.6367 1.3327 0.044 Uiso 1 1 calc R
C10 C -0.5296(4) 1.1102(4) 1.3970(3) 0.0538(10) Uani 1 1 d .
H10A H -0.6327 1.1031 1.3783 0.081 Uiso 1 1 calc GR
H10B H -0.5055 1.2037 1.4124 0.081 Uiso 1 1 calc GR
H10C H -0.5092 1.0556 1.4616 0.081 Uiso 1 1 calc GR
C11 C -0.6441(3) 0.3040(4) 1.1466(3) 0.0454(9) Uani 1 1 d .
H11A H -0.7439 0.3374 1.1500 0.068 Uiso 1 1 calc GR
H11B H -0.6402 0.2132 1.1762 0.068 Uiso 1 1 calc GR
H11C H -0.6115 0.3031 1.0706 0.068 Uiso 1 1 calc GR
C12 C -0.2884(3) 0.2983(3) 1.1324(2) 0.0293(7) Uani 1 1 d .
C13 C -0.3102(3) 0.2572(4) 1.0234(2) 0.0377(8) Uani 1 1 d .
H13 H -0.3942 0.2849 0.9846 0.045 Uiso 1 1 calc R
C14 C -0.2062(3) 0.1743(4) 0.9724(3) 0.0412(8) Uani 1 1 d .
H14 H -0.2200 0.1465 0.8991 0.049 Uiso 1 1 calc R
C15 C -0.0830(4) 0.1336(4) 1.0304(3) 0.0397(8) Uani 1 1 d .
C16 C -0.0543(3) 0.1757(4) 1.1386(3) 0.0349(7) Uani 1 1 d .
H16 H 0.0312 0.1492 1.1762 0.042 Uiso 1 1 calc R
C17 C -0.1590(3) 0.2588(3) 1.1880(2) 0.0289(7) Uani 1 1 d .
C18 C -0.2921(3) 0.3917(3) 1.3143(2) 0.0279(7) Uani 1 1 d .
C19 C -0.0366(3) 0.3057(4) 1.3708(3) 0.0371(8) Uani 1 1 d .
C20 C 0.0451(4) 0.3482(4) 1.5613(3) 0.0501(10) Uani 1 1 d .
C21 C -0.0435(5) 0.3958(7) 1.6599(3) 0.096(2) Uani 1 1 d .
H21A H -0.0912 0.4806 1.6422 0.144 Uiso 1 1 calc GR
H21B H 0.0212 0.4084 1.7226 0.144 Uiso 1 1 calc GR
H21C H -0.1171 0.3287 1.6778 0.144 Uiso 1 1 calc GR
C22 C 0.1553(5) 0.4549(5) 1.5249(4) 0.0920(18) Uani 1 1 d .
H22A H 0.2137 0.4197 1.4648 0.138 Uiso 1 1 calc GR
H22B H 0.2188 0.4779 1.5863 0.138 Uiso 1 1 calc GR
H22C H 0.1033 0.5350 1.5005 0.138 Uiso 1 1 calc GR
C23 C 0.1180(5) 0.2136(4) 1.5825(3) 0.0628(12) Uani 1 1 d .
H23A H 0.0450 0.1487 1.6062 0.094 Uiso 1 1 calc GR
H23B H 0.1917 0.2239 1.6396 0.094 Uiso 1 1 calc GR
H23C H 0.1639 0.1819 1.5154 0.094 Uiso 1 1 calc GR

loop_
_atom_site_aniso_label
_atom_site_aniso_U_11
_atom_site_aniso_U_22
_atom_site_aniso_U_33
_atom_site_aniso_U_23
_atom_site_aniso_U_13
_atom_site_aniso_U_12
Cl1 0.0586(6) 0.0597(7) 0.0771(7) -0.0208(6) 0.0224(5) 0.0135(5)
O1 0.0349(11) 0.0445(14) 0.0288(11) -0.0051(10) -0.0043(8) 0.0059(11)
O2 0.0485(13) 0.0359(15) 0.0362(12) 0.0028(10) 0.0068(10) -0.0003(11)
O6 0.0350(11) 0.0508(16) 0.0383(12) -0.0099(11) -0.0164(9) 0.0079(11)
O23 0.0304(12) 0.108(3) 0.0517(15) -0.0025(15) -0.0032(10) 0.0186(14)
N3 0.0273(12) 0.0308(15) 0.0282(12) -0.0007(11) -0.0031(9) 0.0030(12)
C1 0.0255(14) 0.0315(19) 0.0250(14) 0.0001(13) -0.0010(11) 0.0012(13)
C2 0.0230(14) 0.043(2) 0.0336(16) -0.0021(15) -0.0031(12) 0.0014(14)
C3 0.0285(15) 0.040(2) 0.0254(14) 0.0008(15) -0.0044(12) 0.0035(15)
C4 0.0275(15) 0.037(2) 0.0239(14) 0.0034(14) -0.0040(11) 0.0056(14)
C5 0.0290(15) 0.049(2) 0.0253(15) 0.0048(15) 0.0030(11) 0.0061(15)
C6 0.0354(16) 0.039(2) 0.0306(15) 0.0081(15) 0.0019(12) -0.0024(15)
C7 0.0312(16) 0.035(2) 0.0283(15) 0.0066(14) -0.0028(12) 0.0033(15)
C8 0.0381(17) 0.035(2) 0.0346(16) -0.0009(16) 0.0066(13) 0.0024(16)
C9 0.0336(17) 0.039(2) 0.0371(17) 0.0060(15) 0.0043(13) 0.0012(15)
C10 0.072(2) 0.040(2) 0.049(2) -0.0046(18) 0.0190(18) -0.0073(19)
C11 0.0331(16) 0.056(2) 0.0475(19) -0.0069(18) -0.0042(14) -0.0096(18)
C12 0.0288(14) 0.0272(18) 0.0318(15) -0.0005(13) 0.0011(11) -0.0050(14)
C13 0.0335(16) 0.044(2) 0.0358(17) -0.0064(16) -0.0021(13) -0.0045(15)
C14 0.0423(19) 0.042(2) 0.0390(18) -0.0131(17) 0.0071(14) -0.0054(17)
C15 0.0387(18) 0.031(2) 0.050(2) -0.0097(17) 0.0192(15) -0.0034(16)
C16 0.0258(14) 0.0355(19) 0.0435(18) 0.0023(15) 0.0036(12) -0.0008(14)
C17 0.0244(14) 0.0282(18) 0.0341(16) 0.0014(14) 0.0023(11) -0.0042(13)
C18 0.0276(15) 0.0275(17) 0.0287(15) 0.0015(14) 0.0009(11) -0.0018(13)
C19 0.0325(16) 0.038(2) 0.0404(18) 0.0017(16) -0.0070(13) 0.0010(16)
C20 0.0463(19) 0.048(3) 0.056(2) -0.0170(19) -0.0337(16) 0.0120(19)
C21 0.085(3) 0.141(5) 0.062(3) -0.053(3) -0.043(2) 0.047(3)
C22 0.089(3) 0.063(3) 0.123(4) 0.010(3) -0.074(3) -0.016(3)
C23 0.077(3) 0.049(3) 0.062(2) -0.012(2) -0.039(2) 0.011(2)

loop_
_atom_type_symbol
_atom_type_description
_atom_type_scat_dispersion_real
_atom_type_scat_dispersion_imag
_atom_type_scat_source
C C 0.0033 0.0016 'International Tables Vol C Tables 4.2.6.8 and 6.1.1.4'
H H 0.0000 0.0000 'International Tables Vol C Tables 4.2.6.8 and 6.1.1.4'
Cl Cl 0.1484 0.1585 'International Tables Vol C Tables 4.2.6.8 and 6.1.1.4'
N N 0.0061 0.0033 'International Tables Vol C Tables 4.2.6.8 and 6.1.1.4'
O O 0.0106 0.0060 'International Tables Vol C Tables 4.2.6.8 and 6.1.1.4'

loop_
_geom_angle_atom_site_label_1
_geom_angle_atom_site_label_2
_geom_angle_atom_site_label_3
_geom_angle
C7 O2 C10 117.6(3)
C19 O6 C20 119.6(2)
C18 N3 C17 109.5(2)
C19 N3 C17 122.5(2)
C19 N3 C18 127.5(2)
C2 C1 C3 57.60(19)
C12 C1 C2 127.6(2)
C12 C1 C3 121.9(2)
C12 C1 C18 106.3(2)
C18 C1 C2 117.0(2)
C18 C1 C3 120.3(2)
C1 C2 H2 113.7
C3 C2 C1 62.51(19)
C3 C2 H2 113.7
C3 C2 C11 122.5(3)
C11 C2 C1 121.5(3)
C11 C2 H2 113.7
C1 C3 H3 112.0
C2 C3 C1 59.9(2)
C2 C3 H3 112.0
C4 C3 C1 125.7(2)
C4 C3 C2 125.7(2)
C4 C3 H3 112.0
C5 C4 C3 119.0(3)
C9 C4 C3 123.3(3)
C9 C4 C5 117.4(3)
C4 C5 H5 119.2
C6 C5 C4 121.6(3)
C6 C5 H5 119.2
C5 C6 H6 120.1
C7 C6 C5 119.8(3)
C7 C6 H6 120.1
O2 C7 C6 115.7(3)
O2 C7 C8 124.8(3)
C6 C7 C8 119.5(3)
C7 C8 H8 120.1
C7 C8 C9 119.8(3)
C9 C8 H8 120.1
C4 C9 C8 121.9(3)
C4 C9 H9 119.1
C8 C9 H9 119.1
O2 C10 H10A 109.5
O2 C10 H10B 109.5
O2 C10 H10C 109.5
H10A C10 H10B 109.5
H10A C10 H10C 109.5
H10B C10 H10C 109.5
C2 C11 H11A 109.5
C2 C11 H11B 109.5
C2 C11 H11C 109.5
H11A C11 H11B 109.5
H11A C11 H11C 109.5
H11B C11 H11C 109.5
C13 C12 C1 132.3(3)
C13 C12 C17 119.2(3)
C17 C12 C1 108.5(2)
C12 C13 H13 120.2
C12 C13 C14 119.7(3)
C14 C13 H13 120.2
C13 C14 H14 120.1
C15 C14 C13 119.7(3)
C15 C14 H14 120.1
C14 C15 Cl1 119.6(2)
C14 C15 C16 122.6(3)
C16 C15 Cl1 117.7(3)
C15 C16 H16 121.6
C17 C16 C15 116.8(3)
C17 C16 H16 121.6
C12 C17 N3 109.1(2)
C16 C17 N3 128.9(2)
C16 C17 C12 122.0(3)
O1 C18 N3 125.9(2)
O1 C18 C1 127.5(3)
N3 C18 C1 106.5(2)
O6 C19 N3 111.1(2)
O23 C19 O6 127.4(3)
O23 C19 N3 121.4(3)
C21 C20 O6 101.4(3)
C21 C20 C22 111.4(4)
C22 C20 O6 108.6(3)
C23 C20 O6 111.2(3)
C23 C20 C21 111.9(4)
C23 C20 C22 111.8(3)
C20 C21 H21A 109.5
C20 C21 H21B 109.5
C20 C21 H21C 109.5
H21A C21 H21B 109.5
H21A C21 H21C 109.5
H21B C21 H21C 109.5
C20 C22 H22A 109.5
C20 C22 H22B 109.5
C20 C22 H22C 109.5
H22A C22 H22B 109.5
H22A C22 H22C 109.5
H22B C22 H22C 109.5
C20 C23 H23A 109.5
C20 C23 H23B 109.5
C20 C23 H23C 109.5
H23A C23 H23B 109.5
H23A C23 H23C 109.5
H23B C23 H23C 109.5

loop_
_geom_bond_atom_site_label_1
_geom_bond_atom_site_label_2
_geom_bond_distance
Cl1 C15 1.744(3)
O1 C18 1.207(3)
O2 C7 1.366(4)
O2 C10 1.429(4)
O6 C19 1.309(4)
O6 C20 1.511(3)
O23 C19 1.201(4)
N3 C17 1.435(4)
N3 C18 1.426(4)
N3 C19 1.415(4)
C1 C2 1.527(4)
C1 C3 1.566(4)
C1 C12 1.472(4)
C1 C18 1.491(4)
C2 H2 0.9800
C2 C3 1.490(5)
C2 C11 1.510(4)
C3 H3 0.9800
C3 C4 1.490(5)
C4 C5 1.396(4)
C4 C9 1.382(4)
C5 H5 0.9300
C5 C6 1.390(5)
C6 H6 0.9300
C6 C7 1.386(4)
C7 C8 1.388(4)
C8 H8 0.9300
C8 C9 1.391(5)
C9 H9 0.9300
C10 H10A 0.9600
C10 H10B 0.9600
C10 H10C 0.9600
C11 H11A 0.9600
C11 H11B 0.9600
C11 H11C 0.9600
C12 C13 1.383(4)
C12 C17 1.400(4)
C13 H13 0.9300
C13 C14 1.386(5)
C14 H14 0.9300
C14 C15 1.372(5)
C15 C16 1.388(4)
C16 H16 0.9300
C16 C17 1.383(4)
C20 C21 1.506(6)
C20 C22 1.509(6)
C20 C23 1.496(5)
C21 H21A 0.9600
C21 H21B 0.9600
C21 H21C 0.9600
C22 H22A 0.9600
C22 H22B 0.9600
C22 H22C 0.9600
C23 H23A 0.9600
C23 H23B 0.9600
C23 H23C 0.9600

loop_
_geom_hbond_atom_site_label_D
_geom_hbond_atom_site_label_H
_geom_hbond_atom_site_label_A
_geom_hbond_distance_DH
_geom_hbond_distance_HA
_geom_hbond_distance_DA
_geom_hbond_angle_DHA
_geom_hbond_site_symmetry_A
C10 H10C O1 0.96 2.46 3.190(4) 132.5 2_458
C16 H16 O23 0.93 2.32 2.847(4) 115.2 .
C22 H22A O23 0.96 2.42 2.956(6) 115.0 .
C22 H22B O2 0.96 2.54 3.457(4) 160.5 2_548
C23 H23C O23 0.96 2.42 3.011(5) 119.6 .

loop_
_geom_torsion_atom_site_label_1
_geom_torsion_atom_site_label_2
_geom_torsion_atom_site_label_3
_geom_torsion_atom_site_label_4
_geom_torsion
Cl1 C15 C16 C17 -179.1(2)
O2 C7 C8 C9 179.3(3)
C1 C2 C3 C4 -114.5(3)
C1 C3 C4 C5 97.8(3)
C1 C3 C4 C9 -88.3(4)
C1 C12 C13 C14 179.4(3)
C1 C12 C17 N3 1.2(3)
C1 C12 C17 C16 179.7(3)
C2 C1 C3 C4 114.4(3)
C2 C1 C12 C13 35.2(5)
C2 C1 C12 C17 -147.1(3)
C2 C1 C18 O1 -26.7(5)
C2 C1 C18 N3 151.3(3)
C2 C3 C4 C5 173.7(3)
C2 C3 C4 C9 -12.4(4)
C3 C1 C2 C11 113.0(3)
C3 C1 C12 C13 -36.3(5)
C3 C1 C12 C17 141.4(3)
C3 C1 C18 O1 39.8(4)
C3 C1 C18 N3 -142.2(2)
C3 C4 C5 C6 172.4(3)
C3 C4 C9 C8 -173.7(3)
C4 C5 C6 C7 1.4(4)
C5 C4 C9 C8 0.2(4)
C5 C6 C7 O2 179.3(3)
C5 C6 C7 C8 0.7(4)
C6 C7 C8 C9 -2.2(4)
C7 C8 C9 C4 1.8(4)
C9 C4 C5 C6 -1.8(4)
C10 O2 C7 C6 -177.4(3)
C10 O2 C7 C8 1.2(4)
C11 C2 C3 C1 -111.5(3)
C11 C2 C3 C4 134.0(3)
C12 C1 C2 C3 -107.6(3)
C12 C1 C2 C11 5.4(5)
C12 C1 C3 C2 117.1(3)
C12 C1 C3 C4 -128.5(3)
C12 C1 C18 O1 -176.3(3)
C12 C1 C18 N3 1.7(3)
C12 C13 C14 C15 0.2(5)
C13 C12 C17 N3 179.2(3)
C13 C12 C17 C16 -2.3(5)
C13 C14 C15 Cl1 178.7(3)
C13 C14 C15 C16 -2.2(5)
C14 C15 C16 C17 1.9(5)
C15 C16 C17 N3 178.6(3)
C15 C16 C17 C12 0.4(5)
C17 N3 C18 O1 177.0(3)
C17 N3 C18 C1 -1.0(3)
C17 N3 C19 O6 -165.9(3)
C17 N3 C19 O23 12.3(5)
C17 C12 C13 C14 1.9(5)
C18 N3 C17 C12 -0.1(3)
C18 N3 C17 C16 -178.4(3)
C18 N3 C19 O6 22.9(5)
C18 N3 C19 O23 -158.9(3)
C18 C1 C2 C3 110.3(3)
C18 C1 C2 C11 -136.7(3)
C18 C1 C3 C2 -104.6(3)
C18 C1 C3 C4 9.7(4)
C18 C1 C12 C13 -179.5(3)
C18 C1 C12 C17 -1.8(3)
C19 O6 C20 C21 175.0(4)
C19 O6 C20 C22 57.5(4)
C19 O6 C20 C23 -65.9(4)
C19 N3 C17 C12 -172.6(3)
C19 N3 C17 C16 9.0(5)
C19 N3 C18 O1 -10.9(5)
C19 N3 C18 C1 171.1(3)
C20 O6 C19 O23 8.8(6)
C20 O6 C19 N3 -173.1(3)
